data_7050174
loop_
_publ_author_name
'Li, Jian-Rong'
'Bu, Xian-He'
'Zhang, Ruo-Hua'
'Duan, Chun-Ying'
'Man-Chung Wong, Keith'
'Wing-Wah Yam, Vivian'

_publ_section_title
;
 Lanthanide perchlorate complexes with 1,4-bis(phenylsulfinyl)butane:
 structures and luminescent properties
;
_journal_issue 2
_journal_name_full 'New Journal of Chemistry'
_journal_page_first 261
_journal_paper_doi 10.1039/b308473f
_journal_volume 28
_journal_year 2004
_chemical_formula_sum 'C64 H72 Cl3 Eu O20 S8'
_chemical_formula_weight 1676.01
_chemical_name_systematic
;
?
;
_space_group_IT_number 82
_symmetry_cell_setting tetragonal
_symmetry_space_group_name_Hall 'I -4'
_symmetry_space_group_name_H-M 'I -4'
_atom_sites_solution_hydrogens geom
_atom_sites_solution_primary direct
_atom_sites_solution_secondary difmap
_audit_creation_method SHELXL-97
_cell_angle_alpha 90.00
_cell_angle_beta 90.00
_cell_angle_gamma 90.00
_cell_formula_units_Z 2
_cell_length_a 14.488(2)
_cell_length_b 14.488(2)
_cell_length_c 17.490(4)
_cell_measurement_reflns_used 894
_cell_measurement_temperature 293(2)
_cell_measurement_theta_max 26.13
_cell_measurement_theta_min 2.56
_cell_volume 3671.2(11)
_computing_cell_refinement 'Bruker SMART'
_computing_data_collection 'Bruker SMART'
_computing_data_reduction 'Bruker SAINT'
_computing_molecular_graphics 'Bruker SHELXTL'
_computing_publication_material 'Bruker SHELXTL'
_computing_structure_refinement 'SHELXL-97 (Sheldrick, 1997)'
_computing_structure_solution 'SHELXS-97 (Sheldrick, 1990)'
_diffrn_ambient_temperature 293(2)
_diffrn_measured_fraction_theta_full 1.000
_diffrn_measured_fraction_theta_max 1.000
_diffrn_measurement_device_type CCD
_diffrn_measurement_method '\w scans'
_diffrn_radiation_monochromator graphite
_diffrn_radiation_source 'fine-focus sealed tube'
_diffrn_radiation_type MoK\a
_diffrn_radiation_wavelength 0.71073
_diffrn_reflns_av_R_equivalents 0.0533
_diffrn_reflns_av_sigmaI/netI 0.0554
_diffrn_reflns_limit_h_max 17
_diffrn_reflns_limit_h_min -17
_diffrn_reflns_limit_k_max 17
_diffrn_reflns_limit_k_min -9
_diffrn_reflns_limit_l_max 20
_diffrn_reflns_limit_l_min -20
_diffrn_reflns_number 9500
_diffrn_reflns_theta_full 24.99
_diffrn_reflns_theta_max 24.99
_diffrn_reflns_theta_min 1.83
_exptl_absorpt_coefficient_mu 1.260
_exptl_absorpt_correction_T_max 0.7810
_exptl_absorpt_correction_T_min 0.6975
_exptl_absorpt_correction_type multi-scan
_exptl_absorpt_process_details SADABS
_exptl_crystal_density_diffrn 1.516
_exptl_crystal_density_method 'not measured'
_exptl_crystal_F_000 1716
_exptl_crystal_size_max 0.30
_exptl_crystal_size_mid 0.30
_exptl_crystal_size_min 0.30
_refine_diff_density_max 1.259
_refine_diff_density_min -1.077
_refine_diff_density_rms 0.113
_refine_ls_abs_structure_details 'Flack H D (1983), Acta Cryst. A39, 876-881'
_refine_ls_abs_structure_Flack 0.50(4)
_refine_ls_extinction_method none
_refine_ls_goodness_of_fit_ref 1.001
_refine_ls_hydrogen_treatment mixed
_refine_ls_matrix_type full
_refine_ls_number_parameters 459
_refine_ls_number_reflns 3204
_refine_ls_number_restraints 638
_refine_ls_restrained_S_all 0.961
_refine_ls_R_factor_all 0.0712
_refine_ls_R_factor_gt 0.0674
_refine_ls_shift/su_max 0.000
_refine_ls_shift/su_mean 0.000
_refine_ls_structure_factor_coef Fsqd
_refine_ls_weighting_details 'calc w=1/[\s^2^(Fo^2^)+(0.1405P)^2^+0.0000P] where P=(Fo^2^+2Fc^2^)/3'
_refine_ls_weighting_scheme calc
_refine_ls_wR_factor_gt 0.1685
_refine_ls_wR_factor_ref 0.1745
_reflns_number_gt 3070
_reflns_number_total 3204
_reflns_threshold_expression >2sigma(I)
_cod_data_source_file b308473f.txt
_cod_data_source_block complex_2
_cod_depositor_comments
;
The following automatic conversions were performed:
'_symmetry_cell_setting' value 'Tetragonal' changed to 'tetragonal'
according to '/home/saulius/struct/CIF-dictionaries/cif_core.dic'
dictionary named 'cif_core.dic' version 2.4.1 from
2010-06-29.

'_exptl_absorpt_correction_type' value 'MUlti-Scan' changed
to 'multi-scan' according to
'/home/saulius/struct/CIF-dictionaries/cif_core.dic' dictionary named
'cif_core.dic' version 2.4.1 from 2010-06-29.

Automatic conversion script
Id: cif_fix_enum 1527 2010-12-29 10:47:43Z saulius 
;
_cod_original_cell_volume 3671.2(10)
_cod_original_sg_symbol_H-M I-4
_cod_database_code 7050174

loop_
_symmetry_equiv_pos_as_xyz
'x, y, z'
'-x, -y, z'
'y, -x, -z'
'-y, x, -z'
'x+1/2, y+1/2, z+1/2'
'-x+1/2, -y+1/2, z+1/2'
'y+1/2, -x+1/2, -z+1/2'
'-y+1/2, x+1/2, -z+1/2'

loop_
_atom_site_label
_atom_site_type_symbol
_atom_site_fract_x
_atom_site_fract_y
_atom_site_fract_z
_atom_site_U_iso_or_equiv
_atom_site_adp_type
_atom_site_occupancy
_atom_site_symmetry_multiplicity
_atom_site_calc_flag
_atom_site_refinement_flags
_atom_site_disorder_assembly
_atom_site_disorder_group
Eu1 Eu 0.5000 0.5000 0.5000 0.0543(3) Uani 1 4 d S . .
S1 S 0.5805(7) 0.7099(8) 0.4023(6) 0.132(3) Uani 0.50 1 d PDU A 1
S2 S 0.5371(11) 0.7209(11) 0.5872(8) 0.156(4) Uani 0.50 1 d PDU A 1
O1 O 0.579(3) 0.610(2) 0.4235(18) 0.126(5) Uani 0.50 1 d PU A 1
O2 O 0.515(3) 0.6303(18) 0.5713(14) 0.142(5) Uani 0.50 1 d PU A 1
C1 C 0.592(2) 0.668(2) 0.2468(17) 0.136(5) Uani 0.50 1 d PDU A 1
H1A H 0.6426 0.6313 0.2597 0.163 Uiso 0.50 1 calc PR A 1
C2 C 0.558(3) 0.666(2) 0.1746(18) 0.143(6) Uani 0.50 1 d PDU A 1
H2A H 0.5539 0.6121 0.1456 0.171 Uiso 0.50 1 calc PR A 1
C3 C 0.530(3) 0.750(2) 0.1491(11) 0.140(6) Uani 0.50 1 d PDU A 1
H3A H 0.5333 0.7623 0.0970 0.168 Uiso 0.50 1 calc PR A 1
C4 C 0.497(3) 0.815(2) 0.1972(19) 0.136(7) Uani 0.50 1 d PDU A 1
H4A H 0.4656 0.8670 0.1795 0.163 Uiso 0.50 1 calc PR A 1
C5 C 0.513(3) 0.801(2) 0.2726(19) 0.132(6) Uani 0.50 1 d PDU A 1
H5A H 0.4969 0.8474 0.3071 0.158 Uiso 0.50 1 calc PR A 1
C6 C 0.553(3) 0.723(3) 0.3000(10) 0.128(5) Uani 0.50 1 d PDU A 1
C7 C 0.685(2) 0.765(3) 0.4180(17) 0.147(4) Uani 0.50 1 d PDU A 1
H7A H 0.7326 0.7281 0.3944 0.176 Uiso 0.50 1 calc PR A 1
H7B H 0.6829 0.8236 0.3912 0.176 Uiso 0.50 1 calc PR A 1
C8 C 0.706(2) 0.779(3) 0.4775(14) 0.155(4) Uani 0.50 1 d PDU A 1
H8A H 0.7723 0.7752 0.4748 0.186 Uiso 0.50 1 calc PR A 1
H8B H 0.6921 0.8440 0.4832 0.186 Uiso 0.50 1 calc PR A 1
C9 C 0.6909(18) 0.752(3) 0.5346(17) 0.160(4) Uani 0.50 1 d PDU A 1
H9A H 0.6776 0.6874 0.5231 0.192 Uiso 0.50 1 calc PR A 1
H9B H 0.7521 0.7506 0.5570 0.192 Uiso 0.50 1 calc PR A 1
C10 C 0.648(2) 0.763(3) 0.585(2) 0.161(4) Uani 0.50 1 d PDU A 1
H10A H 0.6449 0.8286 0.5938 0.193 Uiso 0.50 1 calc PR A 1
H10B H 0.6805 0.7361 0.6284 0.193 Uiso 0.50 1 calc PR A 1
C11 C 0.544(3) 0.730(3) 0.6924(10) 0.146(5) Uani 0.50 1 d PDU A 1
C12 C 0.500(3) 0.811(3) 0.709(2) 0.147(7) Uani 0.50 1 d PDU A 1
H12A H 0.4691 0.8489 0.6737 0.177 Uiso 0.50 1 calc PR A 1
C13 C 0.508(4) 0.827(2) 0.786(2) 0.151(7) Uani 0.50 1 d PDU A 1
H13A H 0.5167 0.8872 0.8019 0.182 Uiso 0.50 1 calc PR A 1
C14 C 0.506(3) 0.759(3) 0.8403(13) 0.154(7) Uani 0.50 1 d PDU A 1
H14A H 0.4704 0.7567 0.8848 0.185 Uiso 0.50 1 calc PR A 1
C15 C 0.567(3) 0.695(2) 0.8134(19) 0.155(7) Uani 0.50 1 d PDU A 1
H15A H 0.6152 0.6758 0.8452 0.186 Uiso 0.50 1 calc PR A 1
C16 C 0.561(3) 0.658(2) 0.7414(19) 0.147(5) Uani 0.50 1 d PDU A 1
H16A H 0.5671 0.5958 0.7283 0.177 Uiso 0.50 1 calc PR A 1
S1' S 0.7181(8) 0.5517(9) 0.4137(6) 0.130(3) Uani 0.50 1 d PDU A 2
S2' S 0.6991(10) 0.5897(9) 0.6051(7) 0.152(3) Uani 0.50 1 d PDU A 2
O1' O 0.615(2) 0.557(3) 0.4314(16) 0.134(5) Uani 0.50 1 d PU A 2
O2' O 0.602(3) 0.596(3) 0.585(2) 0.138(5) Uani 0.50 1 d PU A 2
C1' C 0.680(2) 0.595(3) 0.2479(17) 0.138(5) Uani 0.50 1 d PDU A 2
H1'A H 0.6355 0.6397 0.2567 0.166 Uiso 0.50 1 calc PR A 2
C2' C 0.703(2) 0.572(3) 0.1751(19) 0.144(6) Uani 0.50 1 d PDU A 2
H2'A H 0.6663 0.5903 0.1339 0.173 Uiso 0.50 1 calc PR A 2
C3' C 0.781(3) 0.523(3) 0.1648(14) 0.144(6) Uani 0.50 1 d PDU A 2
H3'A H 0.7953 0.5010 0.1162 0.172 Uiso 0.50 1 calc PR A 2
C4' C 0.839(2) 0.503(3) 0.224(2) 0.140(6) Uani 0.50 1 d PDU A 2
H4'A H 0.9010 0.4910 0.2166 0.168 Uiso 0.50 1 calc PR A 2
C5' C 0.799(2) 0.503(3) 0.294(2) 0.131(6) Uani 0.50 1 d PDU A 2
H5'A H 0.8250 0.4688 0.3327 0.157 Uiso 0.50 1 calc PR A 2
C6' C 0.721(3) 0.552(3) 0.3081(9) 0.130(5) Uani 0.50 1 d PDU A 2
C7' C 0.781(2) 0.647(2) 0.431(2) 0.143(5) Uani 0.50 1 d PDU A 2
H7'A H 0.8429 0.6255 0.4439 0.172 Uiso 0.50 1 calc PR A 2
H7'B H 0.7863 0.6796 0.3832 0.172 Uiso 0.50 1 calc PR A 2
C8' C 0.763(3) 0.6983(18) 0.4743(14) 0.154(4) Uani 0.50 1 d PDU A 2
H8'A H 0.6968 0.7008 0.4687 0.185 Uiso 0.50 1 calc PR A 2
H8'B H 0.7852 0.7543 0.4499 0.185 Uiso 0.50 1 calc PR A 2
C9' C 0.771(3) 0.716(2) 0.5346(14) 0.160(4) Uani 0.50 1 d PDU A 2
H9'A H 0.7670 0.7830 0.5338 0.192 Uiso 0.50 1 calc PR A 2
H9'B H 0.8360 0.7032 0.5439 0.192 Uiso 0.50 1 calc PR A 2
C10' C 0.739(3) 0.6987(19) 0.5898(17) 0.157(4) Uani 0.50 1 d PDU A 2
H10C H 0.6880 0.7407 0.5975 0.188 Uiso 0.50 1 calc PR A 2
H10D H 0.7842 0.7118 0.6295 0.188 Uiso 0.50 1 calc PR A 2
C11' C 0.730(3) 0.547(3) 0.7009(12) 0.143(5) Uani 0.50 1 d PDU A 2
C12' C 0.808(2) 0.509(3) 0.7284(19) 0.143(6) Uani 0.50 1 d PDU A 2
H12B H 0.8599 0.4969 0.6982 0.171 Uiso 0.50 1 calc PR A 2
C13' C 0.805(2) 0.491(4) 0.8036(19) 0.143(7) Uani 0.50 1 d PDU A 2
H13B H 0.8549 0.4594 0.8245 0.172 Uiso 0.50 1 calc PR A 2
C14' C 0.736(2) 0.513(3) 0.8515(11) 0.140(7) Uani 0.50 1 d PDU A 2
H14B H 0.7358 0.4983 0.9032 0.168 Uiso 0.50 1 calc PR A 2
C15' C 0.667(2) 0.559(2) 0.8175(17) 0.140(6) Uani 0.50 1 d PDU A 2
H15B H 0.6226 0.5865 0.8491 0.169 Uiso 0.50 1 calc PR A 2
C16' C 0.655(2) 0.570(2) 0.7417(17) 0.140(5) Uani 0.50 1 d PDU A 2
H16B H 0.6010 0.5914 0.7197 0.168 Uiso 0.50 1 calc PR A 2
Cl1 Cl 1.0000 0.5000 0.5001(9) 0.1080(9) Uani 1 2 d SDU . .
O11 O 0.970(2) 0.490(3) 0.5762(11) 0.109(4) Uani 0.220(10) 1 d PDU . 1
O12 O 1.047(2) 0.5856(14) 0.489(2) 0.115(4) Uani 0.220(10) 1 d PDU . 1
O13 O 0.9273(17) 0.492(3) 0.4453(18) 0.116(3) Uani 0.220(10) 1 d PDU . 1
O14 O 1.0653(19) 0.4279(19) 0.482(2) 0.115(4) Uani 0.220(10) 1 d PDU . 1
O11' O 0.9141(12) 0.470(2) 0.5335(16) 0.115(4) Uani 0.280(10) 1 d PDU . 2
O12' O 0.994(2) 0.5955(7) 0.4812(16) 0.115(4) Uani 0.280(10) 1 d PDU . 2
O13' O 1.014(2) 0.4478(17) 0.4327(13) 0.115(4) Uani 0.280(10) 1 d PDU . 2
O14' O 1.0704(16) 0.484(2) 0.5555(17) 0.113(3) Uani 0.280(10) 1 d PDU . 2
Cl2 Cl 0.5000 0.5000 1.0000 0.306(9) Uani 1 4 d SDU . .
O21 O 0.5926(11) 0.50(3) 1.0260(18) 0.305(11) Uiso 0.25 1 d PDU . .
O23 O 0.5000 0.5000 0.9176(5) 0.305(11) Uiso 0.50 2 d SPDU . .
O22 O 0.45(2) 0.581(14) 1.0247(18) 0.305(11) Uiso 0.25 1 d PDU . .
O24 O 0.45(2) 0.420(15) 1.0242(18) 0.304(11) Uiso 0.25 1 d PDU . .

loop_
_atom_site_aniso_label
_atom_site_aniso_U_11
_atom_site_aniso_U_22
_atom_site_aniso_U_33
_atom_site_aniso_U_23
_atom_site_aniso_U_13
_atom_site_aniso_U_12
Eu1 0.0584(3) 0.0584(3) 0.0462(3) 0.000 0.000 0.000
S1 0.134(6) 0.135(5) 0.126(5) 0.066(4) -0.030(5) -0.070(5)
S2 0.189(8) 0.145(6) 0.134(6) -0.027(5) -0.020(6) -0.079(6)
O1 0.127(8) 0.138(9) 0.111(8) 0.060(7) -0.002(7) -0.068(8)
O2 0.178(9) 0.139(8) 0.111(8) -0.031(7) -0.031(8) -0.080(8)
C1 0.127(9) 0.143(9) 0.138(10) 0.037(9) -0.012(8) -0.024(8)
C2 0.132(11) 0.152(11) 0.144(12) 0.027(10) -0.019(10) -0.016(11)
C3 0.135(11) 0.151(12) 0.136(12) 0.035(11) -0.026(11) -0.016(11)
C4 0.133(12) 0.145(12) 0.130(12) 0.034(11) -0.036(11) -0.023(11)
C5 0.126(11) 0.143(11) 0.127(11) 0.037(10) -0.041(10) -0.031(10)
C6 0.125(8) 0.136(9) 0.125(9) 0.050(8) -0.030(7) -0.045(8)
C7 0.147(8) 0.154(8) 0.139(8) 0.028(7) -0.023(7) -0.066(7)
C8 0.161(8) 0.159(8) 0.146(8) 0.013(8) -0.014(8) -0.061(8)
C9 0.168(8) 0.163(8) 0.149(7) 0.003(7) -0.014(7) -0.065(7)
C10 0.178(9) 0.161(8) 0.144(8) -0.003(8) -0.013(8) -0.071(8)
C11 0.160(9) 0.146(9) 0.133(9) -0.021(8) -0.031(8) -0.071(9)
C12 0.153(12) 0.154(12) 0.134(12) -0.013(11) -0.033(11) -0.058(11)
C13 0.158(13) 0.158(13) 0.138(13) -0.014(11) -0.038(11) -0.048(12)
C14 0.160(13) 0.160(13) 0.141(13) -0.018(11) -0.038(11) -0.041(12)
C15 0.160(12) 0.159(12) 0.147(12) -0.011(11) -0.034(11) -0.046(11)
C16 0.153(10) 0.152(10) 0.136(9) -0.011(8) -0.037(9) -0.058(9)
S1' 0.099(4) 0.164(7) 0.126(6) 0.017(5) 0.028(4) -0.039(5)
S2' 0.167(7) 0.171(7) 0.118(5) 0.029(5) -0.058(5) -0.084(6)
O1' 0.121(8) 0.162(9) 0.119(8) 0.034(8) 0.025(7) -0.050(8)
O2' 0.165(9) 0.144(9) 0.104(8) 0.001(8) -0.046(8) -0.084(8)
C1' 0.123(9) 0.148(9) 0.145(10) 0.022(9) 0.013(8) -0.025(8)
C2' 0.129(11) 0.149(11) 0.153(11) 0.024(11) 0.018(10) -0.030(10)
C3' 0.131(11) 0.148(12) 0.152(12) 0.021(12) 0.030(11) -0.037(11)
C4' 0.127(11) 0.144(12) 0.148(13) 0.018(11) 0.028(10) -0.042(11)
C5' 0.117(10) 0.135(11) 0.140(11) 0.020(10) 0.027(10) -0.042(10)
C6' 0.110(8) 0.147(9) 0.134(9) 0.016(8) 0.029(8) -0.036(8)
C7' 0.128(8) 0.163(9) 0.138(9) 0.005(8) 0.007(8) -0.047(8)
C8' 0.154(7) 0.163(8) 0.146(7) 0.014(7) -0.006(7) -0.059(7)
C9' 0.165(8) 0.164(8) 0.151(8) 0.007(8) -0.017(8) -0.063(8)
C10' 0.169(8) 0.162(8) 0.140(7) 0.012(7) -0.023(7) -0.074(7)
C11' 0.154(9) 0.157(9) 0.119(9) 0.021(8) -0.051(8) -0.068(8)
C12' 0.154(11) 0.155(12) 0.119(11) 0.024(10) -0.043(10) -0.060(11)
C13' 0.151(12) 0.158(13) 0.121(12) 0.017(11) -0.042(11) -0.048(12)
C14' 0.147(12) 0.153(12) 0.119(12) 0.012(11) -0.040(10) -0.045(12)
C15' 0.143(11) 0.150(12) 0.129(11) 0.005(10) -0.037(10) -0.049(11)
C16' 0.144(10) 0.149(10) 0.128(9) 0.005(8) -0.044(8) -0.059(9)
Cl1 0.0807(16) 0.137(3) 0.106(2) 0.000 0.000 -0.0002(17)
O11 0.086(7) 0.137(7) 0.104(7) 0.006(7) -0.003(6) -0.001(7)
O12 0.092(7) 0.141(7) 0.113(7) 0.008(7) 0.002(7) -0.005(7)
O13 0.094(6) 0.145(6) 0.110(6) 0.004(6) -0.002(6) -0.007(6)
O14 0.092(7) 0.142(7) 0.110(7) -0.001(7) 0.001(6) 0.003(7)
O11' 0.092(6) 0.143(7) 0.111(7) 0.003(6) 0.002(6) -0.007(6)
O12' 0.090(7) 0.142(7) 0.112(7) 0.011(6) -0.003(6) -0.007(7)
O13' 0.093(7) 0.144(7) 0.107(7) -0.001(7) -0.003(6) -0.002(7)
O14' 0.092(6) 0.140(6) 0.108(6) 0.007(6) -0.002(6) -0.004(6)
Cl2 0.312(9) 0.312(9) 0.293(10) 0.000 0.000 0.000

loop_
_atom_type_symbol
_atom_type_description
_atom_type_scat_dispersion_real
_atom_type_scat_dispersion_imag
_atom_type_scat_source
C C 0.0033 0.0016 'International Tables Vol C Tables 4.2.6.8 and 6.1.1.4'
H H 0.0000 0.0000 'International Tables Vol C Tables 4.2.6.8 and 6.1.1.4'
O O 0.0106 0.0060 'International Tables Vol C Tables 4.2.6.8 and 6.1.1.4'
S S 0.1246 0.1234 'International Tables Vol C Tables 4.2.6.8 and 6.1.1.4'
Cl Cl 0.1484 0.1585 'International Tables Vol C Tables 4.2.6.8 and 6.1.1.4'
Eu Eu -0.1578 3.6682 'International Tables Vol C Tables 4.2.6.8 and 6.1.1.4'

loop_
_geom_angle_atom_site_label_1
_geom_angle_atom_site_label_2
_geom_angle_atom_site_label_3
_geom_angle
_geom_angle_site_symmetry_1
_geom_angle_site_symmetry_3
_geom_angle_publ_flag
O1' Eu1 O1' 107.1(8) 4_656 2_665 ?
O1' Eu1 O1' 107.1(8) 4_656 . ?
O1' Eu1 O1' 114.4(16) 2_665 . ?
O1' Eu1 O1' 114.4(16) 4_656 3_566 ?
O1' Eu1 O1' 107.1(8) 2_665 3_566 ?
O1' Eu1 O1' 107.1(7) . 3_566 ?
O1' Eu1 O2 27.4(9) 4_656 . ?
O1' Eu1 O2 132.7(10) 2_665 . ?
O1' Eu1 O2 85.2(9) . . ?
O1' Eu1 O2 107.1(10) 3_566 . ?
O1' Eu1 O2 85.2(9) 4_656 4_656 ?
O1' Eu1 O2 27.4(9) 2_665 4_656 ?
O1' Eu1 O2 107.1(10) . 4_656 ?
O1' Eu1 O2 132.7(10) 3_566 4_656 ?
O2 Eu1 O2 107.5(6) . 4_656 ?
O1' Eu1 O2 132.7(10) 4_656 3_566 ?
O1' Eu1 O2 107.1(10) 2_665 3_566 ?
O1' Eu1 O2 27.4(9) . 3_566 ?
O1' Eu1 O2 85.2(9) 3_566 3_566 ?
O2 Eu1 O2 107.5(6) . 3_566 ?
O2 Eu1 O2 113.5(13) 4_656 3_566 ?
O1' Eu1 O2 107.1(10) 4_656 2_665 ?
O1' Eu1 O2 85.2(9) 2_665 2_665 ?
O1' Eu1 O2 132.7(10) . 2_665 ?
O1' Eu1 O2 27.4(9) 3_566 2_665 ?
O2 Eu1 O2 113.5(13) . 2_665 ?
O2 Eu1 O2 107.5(6) 4_656 2_665 ?
O2 Eu1 O2 107.5(6) 3_566 2_665 ?
O1' Eu1 O1 129.3(10) 4_656 2_665 ?
O1' Eu1 O1 23.5(9) 2_665 2_665 ?
O1' Eu1 O1 107.9(11) . 2_665 ?
O1' Eu1 O1 88.6(10) 3_566 2_665 ?
O2 Eu1 O1 156.0(10) . 2_665 ?
O2 Eu1 O1 50.0(10) 4_656 2_665 ?
O2 Eu1 O1 91.5(9) 3_566 2_665 ?
O2 Eu1 O1 72.8(10) 2_665 2_665 ?
O1' Eu1 O1 23.5(9) 4_656 4_656 ?
O1' Eu1 O1 88.6(10) 2_665 4_656 ?
O1' Eu1 O1 129.3(9) . 4_656 ?
O1' Eu1 O1 107.9(11) 3_566 4_656 ?
O2 Eu1 O1 50.0(10) . 4_656 ?
O2 Eu1 O1 72.8(10) 4_656 4_656 ?
O2 Eu1 O1 156.0(10) 3_566 4_656 ?
O2 Eu1 O1 91.5(9) 2_665 4_656 ?
O1 Eu1 O1 108.4(8) 2_665 4_656 ?
O1' Eu1 O1 88.6(10) 4_656 . ?
O1' Eu1 O1 107.9(11) 2_665 . ?
O1' Eu1 O1 23.5(9) . . ?
O1' Eu1 O1 129.3(10) 3_566 . ?
O2 Eu1 O1 72.8(10) . . ?
O2 Eu1 O1 91.5(9) 4_656 . ?
O2 Eu1 O1 50.0(10) 3_566 . ?
O2 Eu1 O1 156.0(10) 2_665 . ?
O1 Eu1 O1 111.5(16) 2_665 . ?
O1 Eu1 O1 108.4(8) 4_656 . ?
O1' Eu1 O1 107.9(11) 4_656 3_566 ?
O1' Eu1 O1 129.3(10) 2_665 3_566 ?
O1' Eu1 O1 88.6(10) . 3_566 ?
O1' Eu1 O1 23.5(9) 3_566 3_566 ?
O2 Eu1 O1 91.5(9) . 3_566 ?
O2 Eu1 O1 156.0(10) 4_656 3_566 ?
O2 Eu1 O1 72.8(10) 3_566 3_566 ?
O2 Eu1 O1 50.0(10) 2_665 3_566 ?
O1 Eu1 O1 108.4(8) 2_665 3_566 ?
O1 Eu1 O1 111.5(16) 4_656 3_566 ?
O1 Eu1 O1 108.4(8) . 3_566 ?
O1 S1 C7 115(2) . . ?
O1 S1 C6 109.9(19) . . ?
C7 S1 C6 107.2(18) . . ?
O2 S2 C10 123(3) . . ?
O2 S2 C11 106.3(19) . . ?
C10 S2 C11 87.0(19) . . ?
S1 O1 Eu1 143(3) . . ?
S2 O2 Eu1 157(2) . . ?
C6 C1 C2 120(3) . . ?
C3 C2 C1 113(3) . . ?
C2 C3 C4 122(3) . . ?
C5 C4 C3 116(3) . . ?
C4 C5 C6 123(3) . . ?
C1 C6 C5 115(3) . . ?
C1 C6 S1 121(2) . . ?
C5 C6 S1 121(2) . . ?
C8 C7 S1 118(2) . . ?
C9 C8 C7 138(3) . . ?
C10 C9 C8 143(4) . . ?
C9 C10 S2 120(2) . . ?
C12 C11 C16 127(3) . . ?
C12 C11 S2 104(3) . . ?
C16 C11 S2 125(3) . . ?
C11 C12 C13 107(3) . . ?
C12 C13 C14 124(3) . . ?
C15 C14 C13 103(3) . . ?
C14 C15 C16 122(3) . . ?
C15 C16 C11 107(3) . . ?
O1' S1' C7' 117(2) . . ?
O1' S1' C6' 103.1(17) . . ?
C7' S1' C6' 100(2) . . ?
O2' S2' C10' 103(2) . . ?
O2' S2' C11' 119(2) . . ?
C10' S2' C11' 112(2) . . ?
S1' O1' Eu1 146(2) . . ?
S2' O2' Eu1 132(3) . . ?
C6' C1' C2' 121(3) . . ?
C3' C2' C1' 117(3) . . ?
C2' C3' C4' 122(3) . . ?
C5' C4' C3' 115(3) . . ?
C6' C5' C4' 122(3) . . ?
C5' C6' C1' 117(3) . . ?
C5' C6' S1' 102(2) . . ?
C1' C6' S1' 140(3) . . ?
C8' C7' S1' 124(2) . . ?
C7' C8' C9' 143(5) . . ?
C8' C9' C10' 138(4) . . ?
C9' C10' S2' 120(2) . . ?
C16' C11' C12' 126(3) . . ?
C16' C11' S2' 102(2) . . ?
C12' C11' S2' 132(3) . . ?
C13' C12' C11' 114(3) . . ?
C12' C13' C14' 126(3) . . ?
C15' C14' C13' 114(3) . . ?
C16' C15' C14' 126(3) . . ?
C11' C16' C15' 113(3) . . ?
O11 Cl1 O11 38(2) 2_765 . ?
O11 Cl1 O13' 142.8(16) 2_765 . ?
O11 Cl1 O13' 141.1(18) . . ?
O11 Cl1 O13' 141.1(18) 2_765 2_765 ?
O11 Cl1 O13' 142.8(16) . 2_765 ?
O13' Cl1 O13' 67(2) . 2_765 ?
O11 Cl1 O12' 98.2(19) 2_765 . ?
O11 Cl1 O12' 107(2) . . ?
O13' Cl1 O12' 109.5(13) . . ?
O13' Cl1 O12' 43.9(18) 2_765 . ?
O11 Cl1 O12' 107(2) 2_765 2_765 ?
O11 Cl1 O12' 98.2(19) . 2_765 ?
O13' Cl1 O12' 43.9(18) . 2_765 ?
O13' Cl1 O12' 109.5(13) 2_765 2_765 ?
O12' Cl1 O12' 153(2) . 2_765 ?
O11 Cl1 O14' 31.9(15) 2_765 . ?
O11 Cl1 O14' 64(2) . . ?
O13' Cl1 O14' 112.2(13) . . ?
O13' Cl1 O14' 139.0(16) 2_765 . ?
O12' Cl1 O14' 111.1(12) . . ?
O12' Cl1 O14' 87.4(17) 2_765 . ?
O11 Cl1 O14' 64(2) 2_765 2_765 ?
O11 Cl1 O14' 31.9(15) . 2_765 ?
O13' Cl1 O14' 139.0(16) . 2_765 ?
O13' Cl1 O14' 112.2(12) 2_765 2_765 ?
O12' Cl1 O14' 87.4(17) . 2_765 ?
O12' Cl1 O14' 111.1(12) 2_765 2_765 ?
O14' Cl1 O14' 94(3) . 2_765 ?
O11 Cl1 O13 151(2) 2_765 . ?
O11 Cl1 O13 113.3(14) . . ?
O13' Cl1 O13 60(2) . . ?
O13' Cl1 O13 51.6(18) 2_765 . ?
O12' Cl1 O13 83.0(19) . . ?
O12' Cl1 O13 79.0(18) 2_765 . ?
O14' Cl1 O13 166(2) . . ?
O14' Cl1 O13 86.7(15) 2_765 . ?
O11 Cl1 O13 113.3(13) 2_765 2_765 ?
O11 Cl1 O13 151(2) . 2_765 ?
O13' Cl1 O13 51.6(18) . 2_765 ?
O13' Cl1 O13 60(2) 2_765 2_765 ?
O12' Cl1 O13 79.0(18) . 2_765 ?
O12' Cl1 O13 83.0(19) 2_765 2_765 ?
O14' Cl1 O13 86.7(15) . 2_765 ?
O14' Cl1 O13 166(2) 2_765 2_765 ?
O13 Cl1 O13 96(3) . 2_765 ?
O11 Cl1 O12 84(3) 2_765 . ?
O11 Cl1 O12 111.6(13) . . ?
O13' Cl1 O12 106.2(18) . . ?
O13' Cl1 O12 59.1(19) 2_765 . ?
O12' Cl1 O12 32.2(13) . . ?
O12' Cl1 O12 141.3(15) 2_765 . ?
O14' Cl1 O12 84.1(18) . . ?
O14' Cl1 O12 107.1(17) 2_765 . ?
O13 Cl1 O12 109.1(13) . . ?
O13 Cl1 O12 59(2) 2_765 . ?
O11 Cl1 O12 111.6(13) 2_765 2_765 ?
O11 Cl1 O12 84(3) . 2_765 ?
O13' Cl1 O12 59.1(19) . 2_765 ?
O13' Cl1 O12 106.2(18) 2_765 2_765 ?
O12' Cl1 O12 141.3(15) . 2_765 ?
O12' Cl1 O12 32.2(13) 2_765 2_765 ?
O14' Cl1 O12 107.1(17) . 2_765 ?
O14' Cl1 O12 84.1(18) 2_765 2_765 ?
O13 Cl1 O12 59(2) . 2_765 ?
O13 Cl1 O12 109.1(13) 2_765 2_765 ?
O12 Cl1 O12 164(3) . 2_765 ?
O11 O11 Cl1 70.9(12) 2_765 . ?
O13 O12 Cl1 60.5(13) 2_765 . ?
O13 O12 O14 97(2) 2_765 2_765 ?
Cl1 O12 O14 55.4(8) . 2_765 ?
O14 O13 O12 114(2) 2_765 2_765 ?
O14 O13 Cl1 62.9(12) 2_765 . ?
O12 O13 Cl1 60.6(12) 2_765 . ?
O13 O14 Cl1 61.9(12) 2_765 . ?
O13 O14 O12 102(2) 2_765 2_765 ?
Cl1 O14 O12 54.7(8) . 2_765 ?
O14' O11' Cl1 72.9(12) 2_765 . ?
O13' O12' Cl1 67.5(12) 2_765 . ?
O12' O13' Cl1 68.6(11) 2_765 . ?
O12' O13' O13' 123.0(14) 2_765 2_765 ?
Cl1 O13' O13' 56.5(12) . 2_765 ?
O11' O14' Cl1 74.7(12) 2_765 . ?
O21 Cl2 O21 95.9(9) 4_657 . ?
O21 Cl2 O21 95.9(8) 4_657 2_665 ?
O21 Cl2 O21 143(3) . 2_665 ?
O21 Cl2 O21 143(3) 4_657 3_567 ?
O21 Cl2 O21 95.9(8) . 3_567 ?
O21 Cl2 O21 95.9(9) 2_665 3_567 ?
O21 Cl2 O22 55.7(17) 4_657 3_567 ?
O21 Cl2 O22 48(2) . 3_567 ?
O21 Cl2 O22 150.5(16) 2_665 3_567 ?
O21 Cl2 O22 111.6(14) 3_567 3_567 ?
O21 Cl2 O22 111.6(14) 4_657 4_657 ?
O21 Cl2 O22 150.5(16) . 4_657 ?
O21 Cl2 O22 48(2) 2_665 4_657 ?
O21 Cl2 O22 55.7(17) 3_567 4_657 ?
O22 Cl2 O22 145(3) 3_567 4_657 ?
O21 Cl2 O22 48(2) 4_657 . ?
O21 Cl2 O22 111.6(14) . . ?
O21 Cl2 O22 55.7(17) 2_665 . ?
O21 Cl2 O22 150.5(16) 3_567 . ?
O22 Cl2 O22 95.3(8) 3_567 . ?
O22 Cl2 O22 95.3(8) 4_657 . ?
O21 Cl2 O22 150.5(16) 4_657 2_665 ?
O21 Cl2 O22 55.7(17) . 2_665 ?
O21 Cl2 O22 111.6(14) 2_665 2_665 ?
O21 Cl2 O22 48(2) 3_567 2_665 ?
O22 Cl2 O22 95.3(8) 3_567 2_665 ?
O22 Cl2 O22 95.3(8) 4_657 2_665 ?
O22 Cl2 O22 145(3) . 2_665 ?
O21 Cl2 O24 47(2) 4_657 2_665 ?
O21 Cl2 O24 56.3(17) . 2_665 ?
O21 Cl2 O24 111.3(14) 2_665 2_665 ?
O21 Cl2 O24 151.0(16) 3_567 2_665 ?
O22 Cl2 O24 44.8(19) 3_567 2_665 ?
O22 Cl2 O24 152.9(15) 4_657 2_665 ?
O22 Cl2 O24 58.5(17) . 2_665 ?
O22 Cl2 O24 110.0(14) 2_665 2_665 ?
O21 Cl2 O24 56.3(17) 4_657 3_567 ?
O21 Cl2 O24 151.0(16) . 3_567 ?
O21 Cl2 O24 47(2) 2_665 3_567 ?
O21 Cl2 O24 111.3(14) 3_567 3_567 ?
O22 Cl2 O24 110.0(14) 3_567 3_567 ?
O22 Cl2 O24 58.5(17) 4_657 3_567 ?
O22 Cl2 O24 44.8(19) . 3_567 ?
O22 Cl2 O24 152.9(16) 2_665 3_567 ?
O24 Cl2 O24 95.1(8) 2_665 3_567 ?
O21 Cl2 O24 151.0(16) 4_657 . ?
O21 Cl2 O24 111.3(14) . . ?
O21 Cl2 O24 56.3(17) 2_665 . ?
O21 Cl2 O24 47(2) 3_567 . ?
O22 Cl2 O24 152.9(15) 3_567 . ?
O22 Cl2 O24 44.8(19) 4_657 . ?
O22 Cl2 O24 110.0(14) . . ?
O22 Cl2 O24 58.5(17) 2_665 . ?
O24 Cl2 O24 145(3) 2_665 . ?
O24 Cl2 O24 95.1(8) 3_567 . ?
O21 Cl2 O24 111.3(14) 4_657 4_657 ?
O21 Cl2 O24 47(2) . 4_657 ?
O21 Cl2 O24 151.0(16) 2_665 4_657 ?
O21 Cl2 O24 56.3(17) 3_567 4_657 ?
O22 Cl2 O24 58.5(17) 3_567 4_657 ?
O22 Cl2 O24 110.0(14) 4_657 4_657 ?
O22 Cl2 O24 152.9(16) . 4_657 ?
O22 Cl2 O24 44.8(19) 2_665 4_657 ?
O24 Cl2 O24 95.1(8) 2_665 4_657 ?
O24 Cl2 O24 145(3) 3_567 4_657 ?
O24 Cl2 O24 95.1(8) . 4_657 ?
O24 O21 O22 75(2) 4_657 3_567 ?
O24 O21 O22 52(3) 4_657 2_665 ?
O22 O21 O22 116.5(15) 3_567 2_665 ?
O24 O21 O24 116.3(15) 4_657 2_665 ?
O22 O21 O24 51(2) 3_567 2_665 ?
O22 O21 O24 122(2) 2_665 2_665 ?
O24 O21 Cl2 67.0(12) 4_657 . ?
O22 O21 Cl2 66.5(12) 3_567 . ?
O22 O21 Cl2 62.4(10) 2_665 . ?
O24 O21 Cl2 62.1(10) 2_665 . ?
O24 O21 O23 109.9(15) 4_657 3_567 ?
O22 O21 O23 109.4(15) 3_567 3_567 ?
O22 O21 O23 67.7(19) 2_665 3_567 ?
O24 O21 O23 67.8(19) 2_665 3_567 ?
Cl2 O21 O23 55.0(8) . 3_567 ?
Cl2 O23 O21 53.7(8) . 4_657 ?
Cl2 O23 O21 53.7(8) . 3_567 ?
O21 O23 O21 107.4(16) 4_657 3_567 ?
Cl2 O23 O22 53.4(8) . 3_567 ?
O21 O23 O22 46.6(13) 4_657 3_567 ?
O21 O23 O22 88.9(14) 3_567 3_567 ?
Cl2 O23 O22 53.4(8) . 4_657 ?
O21 O23 O22 88.9(14) 4_657 4_657 ?
O21 O23 O22 46.6(13) 3_567 4_657 ?
O22 O23 O22 106.7(15) 3_567 4_657 ?
Cl2 O23 O24 53.2(8) . 3_567 ?
O21 O23 O24 47.0(13) 4_657 3_567 ?
O21 O23 O24 88.4(14) 3_567 3_567 ?
O22 O23 O24 87.0(14) 3_567 3_567 ?
O22 O23 O24 48.5(13) 4_657 3_567 ?
Cl2 O23 O24 53.2(8) . 4_657 ?
O21 O23 O24 88.4(14) 4_657 4_657 ?
O21 O23 O24 47.0(13) 3_567 4_657 ?
O22 O23 O24 48.5(13) 3_567 4_657 ?
O22 O23 O24 87.0(14) 4_657 4_657 ?
O24 O23 O24 106.4(15) 3_567 4_657 ?
O24 O22 O21 74(2) 3_567 4_657 ?
O24 O22 O21 55(3) 3_567 2_665 ?
O21 O22 O21 116.6(15) 4_657 2_665 ?
O24 O22 O24 115.7(15) 3_567 2_665 ?
O21 O22 O24 52(2) 4_657 2_665 ?
O21 O22 O24 119(2) 2_665 2_665 ?
O24 O22 Cl2 67.7(12) 3_567 . ?
O21 O22 Cl2 65.9(12) 4_657 . ?
O21 O22 Cl2 61.9(10) 2_665 . ?
O24 O22 Cl2 60.8(10) 2_665 . ?
O24 O22 O23 110.7(15) 3_567 3_567 ?
O21 O22 O23 108.5(14) 4_657 3_567 ?
O21 O22 O23 65.7(19) 2_665 3_567 ?
O24 O22 O23 66.1(18) 2_665 3_567 ?
Cl2 O22 O23 54.3(8) . 3_567 ?
O22 O24 O21 74(2) 4_657 3_567 ?
O22 O24 O21 55(3) 4_657 2_665 ?
O21 O24 O21 116.5(15) 3_567 2_665 ?
O22 O24 O22 115.8(15) 4_657 2_665 ?
O21 O24 O22 53(2) 3_567 2_665 ?
O21 O24 O22 119(2) 2_665 2_665 ?
O22 O24 Cl2 67.5(12) 4_657 . ?
O21 O24 Cl2 66.2(12) 3_567 . ?
O21 O24 Cl2 61.5(10) 2_665 . ?
O22 O24 Cl2 60.7(10) 2_665 . ?
O22 O24 O23 110.4(15) 4_657 3_567 ?
O21 O24 O23 108.7(14) 3_567 3_567 ?
O21 O24 O23 65.2(19) 2_665 3_567 ?
O22 O24 O23 65.4(18) 2_665 3_567 ?
Cl2 O24 O23 54.1(8) . 3_567 ?

loop_
_geom_bond_atom_site_label_1
_geom_bond_atom_site_label_2
_geom_bond_distance
_geom_bond_site_symmetry_2
_geom_bond_publ_flag
Eu1 O1' 2.21(2) 4_656 ?
Eu1 O1' 2.21(2) 2_665 ?
Eu1 O1' 2.21(2) . ?
Eu1 O1' 2.21(2) 3_566 ?
Eu1 O2 2.27(2) . ?
Eu1 O2 2.27(2) 4_656 ?
Eu1 O2 2.27(2) 3_566 ?
Eu1 O2 2.27(2) 2_665 ?
Eu1 O1 2.38(3) 2_665 ?
Eu1 O1 2.38(2) 4_656 ?
Eu1 O1 2.38(3) . ?
Eu1 O1 2.38(2) 3_566 ?
S1 O1 1.49(4) . ?
S1 C7 1.73(2) . ?
S1 C6 1.843(13) . ?
S2 O2 1.38(3) . ?
S2 C10 1.72(2) . ?
S2 C11 1.846(13) . ?
C1 C6 1.354(10) . ?
C1 C2 1.356(10) . ?
C2 C3 1.356(10) . ?
C3 C4 1.358(10) . ?
C4 C5 1.356(10) . ?
C5 C6 1.356(10) . ?
C7 C8 1.102(16) . ?
C8 C9 1.095(16) . ?
C9 C10 1.092(17) . ?
C11 C12 1.372(4) . ?
C11 C16 1.374(8) . ?
C12 C13 1.372(4) . ?
C13 C14 1.372(4) . ?
C14 C15 1.371(4) . ?
C15 C16 1.372(4) . ?
S1' O1' 1.52(3) . ?
S1' C7' 1.68(2) . ?
S1' C6' 1.846(13) . ?
S2' O2' 1.45(4) . ?
S2' C10' 1.70(2) . ?
S2' C11' 1.841(13) . ?
C1' C6' 1.356(10) . ?
C1' C2' 1.356(10) . ?
C2' C3' 1.354(10) . ?
C3' C4' 1.356(10) . ?
C4' C5' 1.354(10) . ?
C5' C6' 1.354(10) . ?
C7' C8' 1.089(17) . ?
C8' C9' 1.092(17) . ?
C9' C10' 1.100(16) . ?
C11' C16' 1.344(9) . ?
C11' C12' 1.345(9) . ?
C12' C13' 1.343(9) . ?
C13' C14' 1.347(9) . ?
C14' C15' 1.345(9) . ?
C15' C16' 1.344(9) . ?
Cl1 O11 1.408(9) 2_765 ?
Cl1 O11 1.408(9) . ?
Cl1 O13' 1.414(9) . ?
Cl1 O13' 1.414(9) 2_765 ?
Cl1 O12' 1.425(9) . ?
Cl1 O12' 1.425(9) 2_765 ?
Cl1 O14' 1.427(9) . ?
Cl1 O14' 1.427(9) 2_765 ?
Cl1 O13 1.429(9) . ?
Cl1 O13 1.429(9) 2_765 ?
Cl1 O12 1.431(9) . ?
Cl1 O12 1.431(9) 2_765 ?
O11 O11 0.92(6) 2_765 ?
O12 O13 1.41(5) 2_765 ?
O12 O14 1.65(3) 2_765 ?
O13 O14 1.33(5) 2_765 ?
O13 O12 1.41(5) 2_765 ?
O14 O13 1.33(5) 2_765 ?
O14 O12 1.65(3) 2_765 ?
O11' O14' 0.80(4) 2_765 ?
O12' O13' 1.06(4) 2_765 ?
O13' O12' 1.06(4) 2_765 ?
O13' O13' 1.56(5) 2_765 ?
O14' O11' 0.80(4) 2_765 ?
Cl2 O21 1.417(10) 4_657 ?
Cl2 O21 1.417(10) . ?
Cl2 O21 1.417(10) 2_665 ?
Cl2 O21 1.417(10) 3_567 ?
Cl2 O22 1.423(10) 3_567 ?
Cl2 O22 1.423(10) 4_657 ?
Cl2 O22 1.423(10) . ?
Cl2 O22 1.423(10) 2_665 ?
Cl2 O24 1.425(10) 2_665 ?
Cl2 O24 1.425(10) 3_567 ?
Cl2 O24 1.425(10) . ?
Cl2 O24 1.425(10) 4_657 ?
O21 O24 1.13(4) 4_657 ?
O21 O22 1.15(4) 3_567 ?
O21 O22 1.33(4) 2_665 ?
O21 O24 1.34(4) 2_665 ?
O21 O23 1.66(3) 3_567 ?
O23 O21 1.66(3) 4_657 ?
O23 O21 1.66(3) 3_567 ?
O23 O22 1.69(3) 3_567 ?
O23 O22 1.69(3) 4_657 ?
O23 O24 1.70(3) 3_567 ?
O23 O24 1.70(3) 4_657 ?
O22 O24 1.08(4) 3_567 ?
O22 O21 1.15(4) 4_657 ?
O22 O21 1.33(4) 2_665 ?
O22 O24 1.39(4) 2_665 ?
O22 O23 1.69(3) 3_567 ?
O24 O22 1.08(4) 4_657 ?
O24 O21 1.13(4) 3_567 ?
O24 O21 1.34(4) 2_665 ?
O24 O22 1.39(4) 2_665 ?
O24 O23 1.70(3) 3_567 ?
